data_1535991
loop_
_publ_author_name
'Venturini, G.'
'Malaman, B.'
'Steinmetz, J.'
'Roques, B.'
'Courtois, A.'

_publ_section_title
;
 Distribution des atomes metalliques dans les structures apparentees des
 trois composes ternaires equiatomiques: Rh Mn Si, isotype de Co2 P, Rh Mn
 Ge, isotype de Ti Fe Si et Pd Mn Ge, isotype de Fe2 P
;
_journal_name_full 'Materials Research Bulletin'
_journal_page_first 259
_journal_page_last 267
_journal_volume 17
_journal_year 1982
_chemical_formula_sum 'Ge Mn Pd'
_chemical_name_systematic 'Pd Mn Ge'
_space_group_IT_number 189
_symmetry_space_group_name_Hall 'P -6 -2'
_symmetry_space_group_name_H-M 'P -6 2 m'
_cell_angle_alpha 90
_cell_angle_beta 90
_cell_angle_gamma 120
_cell_formula_units_Z 3
_cell_length_a 6.639
_cell_length_b 6.639
_cell_length_c 3.577
_cell_volume 136.538
_citation_journal_id_ASTM MRBUAC
_cod_data_source_file Venturini_MRBUAC_1982_22.cif
_cod_data_source_block Ge1Mn1Pd1
_cod_original_cell_volume 136.5384
_cod_original_formula_sum 'Ge1 Mn1 Pd1'
_cod_database_code 1535991

loop_
_symmetry_equiv_pos_as_xyz
x,y,z
-x+y,-x,-z
-y,x-y,z
x,y,-z
-x+y,-x,z
-y,x-y,-z
y,x,z
x-y,-y,-z
-x,-x+y,z
y,x,-z
x-y,-y,z
-x,-x+y,-z

loop_
_atom_site_label
_atom_site_type_symbol
_atom_site_fract_x
_atom_site_fract_y
_atom_site_fract_z
_atom_site_occupancy
_atom_site_U_iso_or_equiv
Ge1 Ge 0.3333 0.6667 0 1 0.0
Ge2 Ge 0 0 0.5 1 0.0
Pd1 Pd 0.2589 0 0 1 0.0
Mn1 Mn 0.5914 0 0.5 1 0.0
